data_2003528
loop_
_publ_author_name
'Capparelli, M. V.'
'De Sanctis, Y.'
'Arce, A. J.'

_publ_section_title
;Hexacarbonyl-1\k^4^<i>C</i>,2\k^2^<i>C</i>-[\m-1\k<i>C</i>^6^:2(\h^5^)-6-methylfulvene]diruthenium(<i>Ru</i>---<i>Ru</i>),
 [Ru~2~(C~5~H~4~CHCH~3~)(CO)~6~]
;
_journal_issue 6
_journal_name_full 'Acta Crystallographica Section C'
_journal_page_first 1118
_journal_page_last 1120
_journal_paper_doi 10.1107/S0108270194012928
_journal_volume 51
_journal_year 1995
_chemical_formula_sum 'C13 H8 O6 Ru2'
_chemical_formula_weight 462.34
_space_group_IT_number 14
_symmetry_cell_setting monoclinic
_symmetry_space_group_name_Hall '-P 2ybc'
_symmetry_space_group_name_H-M 'P 1 21/c 1'
_audit_creation_method 'from TEXRAY.INF file'
_cell_angle_alpha 90
_cell_angle_beta 103.23(1)
_cell_angle_gamma 90
_cell_formula_units_Z 4
_cell_length_a 13.256(2)
_cell_length_b 8.644(3)
_cell_length_c 13.484(2)
_cell_measurement_reflns_used 25
_cell_measurement_temperature 295(1)
_cell_measurement_theta_max 38.4
_cell_measurement_theta_min 32.4
_cell_volume 1504.1(6)
_diffrn_ambient_temperature 295.0(10)
_diffrn_measurement_device AFC7S
_diffrn_measurement_method \w/2\q
_diffrn_radiation_monochromator graphite
_diffrn_radiation_source 'X-ray tube'
_diffrn_radiation_type MoK\a
_diffrn_radiation_wavelength 0.7107
_diffrn_reflns_av_R_equivalents 0.0549
_diffrn_reflns_limit_h_max 17
_diffrn_reflns_limit_h_min 0
_diffrn_reflns_limit_k_max 11
_diffrn_reflns_limit_k_min 0
_diffrn_reflns_limit_l_max 17
_diffrn_reflns_limit_l_min -17
_diffrn_reflns_number 3848
_diffrn_reflns_theta_max 27.5
_diffrn_standards_decay_% -8.25
_diffrn_standards_interval_count 150
_diffrn_standards_number 3
_exptl_absorpt_coefficient_mu 2.030
_exptl_absorpt_correction_T_max 1.000
_exptl_absorpt_correction_T_min 0.771
_exptl_absorpt_correction_type empirical
_exptl_absorpt_process_details psi-scan
_exptl_crystal_colour yellow
_exptl_crystal_density_diffrn 2.042
_exptl_crystal_description prism
_exptl_crystal_F_000 888.00
_exptl_crystal_size_max 0.38
_exptl_crystal_size_mid 0.22
_exptl_crystal_size_min 0.10
_refine_diff_density_max 1.67
_refine_diff_density_min -0.64
_refine_ls_extinction_method none
_refine_ls_goodness_of_fit_obs 1.962
_refine_ls_hydrogen_treatment refU
_refine_ls_matrix_type full
_refine_ls_number_parameters 198
_refine_ls_number_reflns 2061
_refine_ls_number_restraints 0
_refine_ls_R_factor_obs 0.0368
_refine_ls_shift/esd_max 0.0005
_refine_ls_structure_factor_coef F
_refine_ls_weighting_scheme sigma
_refine_ls_wR_factor_obs 0.0367
_reflns_number_observed 2061
_reflns_number_total 3696
_reflns_observed_criterion '[I > 2\s(I)]'
_cod_data_source_file bk1081.cif
_cod_data_source_block Ru2
_cod_original_cell_volume 1504.0(7)
_cod_original_sg_symbol_H-M 'P 21/c'
_cod_database_code 2003528

loop_
_symmetry_equiv_pos_as_xyz
'   +x,   +y,   +z'
'   -x,1/2+y,1/2-z'
'   -x,   -y,   -z'
'   +x,1/2-y,1/2+z'

loop_
_atom_site_aniso_label
_atom_site_aniso_U_11
_atom_site_aniso_U_12
_atom_site_aniso_U_13
_atom_site_aniso_U_22
_atom_site_aniso_U_23
_atom_site_aniso_U_33
Ru(1) 0.0346(3) 0.0053(3) 0.0115(3) 0.0488(4) -0.0034(3) 0.0456(3)
Ru(2) 0.0489(4) 0.0061(3) 0.0174(3) 0.0417(3) 0.0017(3) 0.0370(3)
O(11) 0.074(5) 0.010(4) 0.050(4) 0.110(6) -0.041(5) 0.132(6)
O(12) 0.083(5) 0.004(5) -0.035(5) 0.167(8) -0.018(6) 0.100(6)
O(13) 0.064(4) -0.007(4) -0.002(3) 0.102(5) -0.001(4) 0.067(4)
O(14) 0.082(5) -0.001(3) 0.036(4) 0.055(4) -0.003(3) 0.093(5)
O(21) 0.131(6) -0.024(4) 0.002(4) 0.069(4) -0.010(4) 0.070(4)
O(22) 0.067(4) 0.016(3) 0.017(3) 0.068(4) 0.021(3) 0.070(4)
C(1) 0.061(5) -0.003(4) 0.020(4) 0.034(4) 0.010(3) 0.046(5)
C(2) 0.076(6) 0.007(4) 0.009(4) 0.060(5) 0.008(4) 0.036(4)
C(3) 0.097(7) 0.004(6) 0.038(5) 0.072(6) 0.006(5) 0.047(5)
C(4) 0.071(6) 0.012(5) 0.046(5) 0.078(6) 0.024(5) 0.077(6)
C(5) 0.062(5) -0.009(4) 0.024(4) 0.047(4) 0.002(4) 0.047(4)
C(6) 0.058(5) 0.009(4) 0.015(4) 0.051(5) -0.005(4) 0.053(5)
C(7) 0.117(9) 0.005(5) 0.037(6) 0.047(5) -0.007(5) 0.077(6)
C(11) 0.061(6) 0.009(5) 0.027(5) 0.058(5) -0.011(5) 0.082(6)
C(12) 0.055(5) -0.004(5) -0.004(5) 0.089(7) -0.006(6) 0.064(6)
C(13) 0.044(4) -0.004(4) 0.015(4) 0.062(5) -0.006(4) 0.052(5)
C(14) 0.040(4) 0.001(4) 0.020(4) 0.051(5) -0.006(4) 0.065(5)
C(21) 0.086(7) 0.006(5) 0.009(4) 0.051(5) 0.005(4) 0.040(5)
C(22) 0.046(5) 0.004(4) 0.028(4) 0.042(4) 0.002(4) 0.055(5)

loop_
_atom_site_label
_atom_site_fract_x
_atom_site_fract_y
_atom_site_fract_z
_atom_site_U_iso_or_equiv
_atom_site_thermal_displace_type
_atom_site_calc_flag
Ru(1) 0.18259(5) 0.01135(7) -0.11478(4) 0.0426(2) Uani ?
Ru(2) 0.32005(5) -0.11145(7) -0.22340(4) 0.0413(2) Uani ?
O(11) 0.0543(5) 0.1981(8) 0.0019(5) 0.101(3) Uani ?
O(12) 0.0133(6) -0.0323(10) -0.3099(6) 0.126(3) Uani ?
O(13) 0.3751(5) 0.0444(7) 0.0590(4) 0.080(2) Uani ?
O(14) 0.1528(5) -0.3192(7) -0.0403(5) 0.074(2) Uani ?
O(21) 0.1845(6) -0.3778(7) -0.3179(5) 0.093(3) Uani ?
O(22) 0.4429(4) -0.3056(6) -0.0524(4) 0.068(2) Uani ?
C(1) 0.2999(6) 0.1464(8) -0.2432(5) 0.046(2) Uani ?
C(2) 0.2731(7) 0.0726(9) -0.3396(6) 0.058(3) Uani ?
C(3) 0.3623(8) -0.003(1) -0.3585(6) 0.068(3) Uani ?
C(4) 0.4449(7) 0.020(1) -0.2742(7) 0.070(3) Uani ?
C(5) 0.4082(6) 0.1116(9) -0.2013(5) 0.050(2) Uani ?
C(6) 0.2287(6) 0.2216(9) -0.1899(6) 0.053(3) Uani ?
C(7) 0.2752(8) 0.3528(9) -0.1197(7) 0.078(3) Uani ?
C(11) 0.1010(7) 0.1309(10) -0.0448(7) 0.066(3) Uani ?
C(12) 0.0758(7) -0.018(1) -0.2389(7) 0.072(3) Uani ?
C(13) 0.3044(6) 0.0346(9) -0.0061(6) 0.052(3) Uani ?
C(14) 0.1619(6) -0.1992(9) -0.0686(6) 0.051(3) Uani ?
C(21) 0.2368(7) -0.2774(9) -0.2796(6) 0.060(3) Uani ?
C(22) 0.3953(6) -0.2336(8) -0.1166(6) 0.045(2) Uani ?
H(2) 0.2057 0.0735 -0.3848 0.05(2) Uiso calc
H(3) 0.3653 -0.0601 -0.4188 0.07(2) Uiso calc
H(4) 0.5142 -0.0184 -0.2666 0.06(2) Uiso calc
H(5) 0.4483 0.1442 -0.1360 0.05(2) Uiso calc
H(6) 0.1697 0.2594 -0.2391 0.05(2) Uiso calc
H(71) 0.2935 0.4361 -0.1593 0.12(1) Uiso calc
H(72) 0.3359 0.3168 -0.0721 0.242(8) Uiso calc
H(73) 0.2253 0.3888 -0.0833 0.17(1) Uiso calc

loop_
_atom_type_symbol
_atom_type_scat_source
_atom_type_scat_dispersion_real
_atom_type_scat_dispersion_imag
C 'International Tables for X-ray Crystallography (1974, Vol. IV)' 0.003 0.0
H 'International Tables for X-ray Crystallography (1974, Vol. IV)' 0.000 0.0
O 'International Tables for X-ray Crystallography (1974, Vol. IV)' 0.011 0.0
Ru 'International Tables for X-ray Crystallography (1974, Vol. IV)' -1.259 0

loop_
_geom_angle_atom_site_label_1
_geom_angle_atom_site_label_2
_geom_angle_atom_site_label_3
_geom_angle
_geom_angle_publ_flag
Ru(2) Ru(1) C(6) 78.0(2) yes
Ru(2) Ru(1) C(11) 169.2(3) yes
Ru(2) Ru(1) C(12) 86.2(3) yes
Ru(2) Ru(1) C(13) 84.5(2) yes
Ru(2) Ru(1) C(14) 88.2(2) yes
C(6) Ru(1) C(11) 91.7(3) yes
C(6) Ru(1) C(12) 86.3(3) yes
C(6) Ru(1) C(13) 89.5(3) yes
C(6) Ru(1) C(14) 166.2(3) yes
C(11) Ru(1) C(12) 96.5(4) yes
C(11) Ru(1) C(13) 92.2(3) yes
C(11) Ru(1) C(14) 102.1(3) yes
C(12) Ru(1) C(13) 170.4(3) yes
C(12) Ru(1) C(14) 91.5(4) yes
C(13) Ru(1) C(14) 90.5(3) yes
Ru(1) Ru(2) C(1) 67.2(2) yes
Ru(1) Ru(2) C(2) 89.2(2) no
Ru(1) Ru(2) C(3) 125.7(2) no
Ru(1) Ru(2) C(4) 125.7(2) no
Ru(1) Ru(2) C(5) 89.2(2) no
Ru(1) Ru(2) C(21) 96.3(3) yes
Ru(1) Ru(2) C(22) 96.2(2) yes
C(1) Ru(2) C(2) 36.9(2) no
C(1) Ru(2) C(3) 62.1(3) no
C(1) Ru(2) C(4) 62.4(3) no
C(1) Ru(2) C(5) 37.6(3) no
C(1) Ru(2) C(21) 132.1(3) no
C(1) Ru(2) C(22) 132.4(3) no
C(2) Ru(2) C(3) 37.3(3) no
C(2) Ru(2) C(4) 61.8(3) no
C(2) Ru(2) C(5) 62.0(3) no
C(2) Ru(2) C(21) 102.8(3) no
C(2) Ru(2) C(22) 163.4(3) no
C(3) Ru(2) C(4) 36.5(3) no
C(3) Ru(2) C(5) 61.7(3) no
C(3) Ru(2) C(21) 103.2(3) no
C(3) Ru(2) C(22) 132.3(3) no
C(4) Ru(2) C(5) 37.2(3) no
C(4) Ru(2) C(21) 132.6(3) no
C(4) Ru(2) C(22) 102.7(3) no
C(5) Ru(2) C(21) 163.8(3) no
C(5) Ru(2) C(22) 102.3(3) no
C(21) Ru(2) C(22) 92.3(3) yes
Ru(2) C(1) C(2) 70.2(4) no
Ru(2) C(1) C(5) 70.6(4) no
Ru(2) C(1) C(6) 116.9(5) yes
C(2) C(1) C(5) 106.4(7) no
C(2) C(1) C(6) 126.5(7) no
C(5) C(1) C(6) 126.4(7) no
Ru(2) C(2) C(1) 72.8(4) no
Ru(2) C(2) C(3) 71.8(4) no
C(1) C(2) C(3) 109.0(7) no
Ru(2) C(3) C(2) 70.9(4) no
Ru(2) C(3) C(4) 72.2(4) no
C(2) C(3) C(4) 108.4(7) no
Ru(2) C(4) C(3) 71.4(5) no
Ru(2) C(4) C(5) 71.3(4) no
C(3) C(4) C(5) 108.1(8) no
Ru(2) C(5) C(1) 71.7(4) no
Ru(2) C(5) C(4) 71.5(5) no
C(1) C(5) C(4) 108.0(7) no
Ru(1) C(6) C(1) 97.8(4) yes
Ru(1) C(6) C(7) 116.1(5) no
C(1) C(6) C(7) 115.1(7) no
Ru(1) C(11) O(11) 176.3(9) no
Ru(1) C(12) O(12) 178.7(9) no
Ru(1) C(13) O(13) 178.0(7) no
Ru(1) C(14) O(14) 177.9(8) no
Ru(2) C(21) O(21) 177.5(7) no
Ru(2) C(22) O(22) 178.3(7) no

loop_
_geom_bond_atom_site_label_1
_geom_bond_atom_site_label_2
_geom_bond_distance
_geom_bond_publ_flag
Ru(1) Ru(2) 2.7954(8) yes
Ru(1) C(6) 2.232(8) yes
Ru(1) C(11) 1.896(8) no
Ru(1) C(12) 1.945(9) no
Ru(1) C(13) 1.926(8) no
Ru(1) C(14) 1.963(8) no
Ru(2) C(1) 2.253(7) yes
Ru(2) C(2) 2.219(7) yes
Ru(2) C(3) 2.231(7) yes
Ru(2) C(4) 2.241(8) yes
Ru(2) C(5) 2.239(7) yes
Ru(2) C(21) 1.862(9) no
Ru(2) C(22) 1.878(8) no
O(11) C(11) 1.139(9) no
O(12) C(12) 1.120(9) no
O(13) C(13) 1.131(8) no
O(14) C(14) 1.121(8) no
O(21) C(21) 1.157(9) no
O(22) C(22) 1.134(8) no
C(1) C(2) 1.417(9) yes
C(1) C(5) 1.449(9) yes
C(1) C(6) 1.464(9) yes
C(2) C(3) 1.420(10) yes
C(3) C(4) 1.400(10) yes
C(4) C(5) 1.430(10) yes
C(6) C(7) 1.520(10) no
